data_7121036
loop_
_publ_author_name
'Fasano, V.'
'LaFortune, J. H. W.'
'Bayne, J. M.'
'Ingleson, M. J.'
'Stephan, D. W.'

_publ_section_title
;
 Air- and water-stable Lewis acids: synthesis and reactivity of
 P-trifluoromethyl electrophilic phosphonium cations.
;
_journal_issue 6
_journal_name_full 'Chemical communications (Cambridge, England)'
_journal_page_first 662
_journal_page_last 665
_journal_paper_doi 10.1039/c7cc09128a
_journal_volume 54
_journal_year 2018
_chemical_formula_moiety 'C19 H15 F3 P, C F3 O3 S'
_chemical_formula_sum 'C20 H15 F6 O3 P S'
_chemical_formula_weight 480.35
_space_group_crystal_system orthorhombic
_space_group_IT_number 61
_space_group_name_Hall '-P 2ac 2ab'
_space_group_name_H-M_alt 'P b c a'
_symmetry_space_group_name_Hall '-P 2ac 2ab'
_symmetry_space_group_name_H-M 'P b c a'
_atom_sites_solution_hydrogens geom
_atom_sites_solution_primary dual
_audit_creation_date 2017-07-20
_audit_creation_method
;
Olex2 1.2
(compiled 2017.02.23 svn.r3390 for OlexSys, GUI svn.r5320)
;
_audit_update_record
;
2017-11-17 deposited with the CCDC.
2017-12-18 downloaded from the CCDC.
;
_cell_angle_alpha 90
_cell_angle_beta 90
_cell_angle_gamma 90
_cell_formula_units_Z 8
_cell_length_a 21.9081(6)
_cell_length_b 8.3531(2)
_cell_length_c 22.4426(7)
_cell_measurement_reflns_used 13297
_cell_measurement_temperature 293(2)
_cell_measurement_theta_max 74.3880
_cell_measurement_theta_min 2.7820
_cell_volume 4107.0(2)
_computing_cell_refinement 'CrysAlisPro 1.171.38.46 (Rigaku OD, 2015)'
_computing_data_collection 'CrysAlisPro 1.171.38.46 (Rigaku OD, 2015)'
_computing_data_reduction 'CrysAlisPro 1.171.38.46 (Rigaku OD, 2015)'
_computing_molecular_graphics 'Olex2 (Dolomanov et al., 2009)'
_computing_publication_material 'Olex2 (Dolomanov et al., 2009)'
_computing_structure_refinement 'ShelXL (Sheldrick, 2015)'
_computing_structure_solution 'ShelXT (Sheldrick, 2015)'
_diffrn_ambient_temperature 293(2)
_diffrn_detector 'CCD plate'
_diffrn_measured_fraction_theta_full 0.960
_diffrn_measured_fraction_theta_max 0.915
_diffrn_measurement_details
;
List of Runs (angles in degrees, time in seconds):

  # Type    Start    End  Width  t~exp~   \w     \q     \k     \f   Frames
#--------------------------------------------------------------------------
  1  \w     60.77 246.77   1.20    8.00    --   90.16  73.87-103.01  155
  2  \w     82.70 268.70   1.20    8.00    --  112.08  73.87  26.22  155
  3  \w   -108.25  77.76   1.20    8.00    --  -78.86  73.87 -60.62  155
  4  \f      6.61 156.69   1.20    8.00 -11.66  18.13  73.87    --   125
  5  \w    -83.92 102.08   1.20    8.00    --  -54.53  73.87  51.70  155
  6  \f    -41.99 205.34   1.20    8.00  73.16 102.95  73.87    --   206
;
_diffrn_measurement_device 'abstract diffractometer'
_diffrn_measurement_device_type 'Saxi-CrysAlisPro-abstract goniometer imported SAXI images'
_diffrn_measurement_method '\w and \f scans'
_diffrn_orient_matrix_type 'CrysAlisPro convention (1999,Acta A55,543-557)'
_diffrn_orient_matrix_UB_11 0.0210234000
_diffrn_orient_matrix_UB_12 0.0331739000
_diffrn_orient_matrix_UB_13 -0.0643538000
_diffrn_orient_matrix_UB_21 0.0664765000
_diffrn_orient_matrix_UB_22 0.0140396000
_diffrn_orient_matrix_UB_23 0.0217525000
_diffrn_orient_matrix_UB_31 0.0090260000
_diffrn_orient_matrix_UB_32 -0.1808226000
_diffrn_orient_matrix_UB_33 -0.0101347000
_diffrn_radiation_monochromator graphite
_diffrn_radiation_probe x-ray
_diffrn_radiation_type CuK\a
_diffrn_radiation_wavelength 1.54184
_diffrn_reflns_av_R_equivalents 0.0425
_diffrn_reflns_av_unetI/netI 0.0195
_diffrn_reflns_Laue_measured_fraction_full 0.960
_diffrn_reflns_Laue_measured_fraction_max 0.915
_diffrn_reflns_limit_h_max 24
_diffrn_reflns_limit_h_min -26
_diffrn_reflns_limit_k_max 9
_diffrn_reflns_limit_k_min -9
_diffrn_reflns_limit_l_max 24
_diffrn_reflns_limit_l_min -24
_diffrn_reflns_number 17128
_diffrn_reflns_point_group_measured_fraction_full 0.960
_diffrn_reflns_point_group_measured_fraction_max 0.915
_diffrn_reflns_theta_full 67.684
_diffrn_reflns_theta_max 74.265
_diffrn_reflns_theta_min 3.939
_diffrn_source 'fine-focus sealed X-ray tube'
_diffrn_source_type 'Enhance (Cu) X-ray Source'
_exptl_absorpt_coefficient_mu 2.836
_exptl_absorpt_correction_T_max 1.00000
_exptl_absorpt_correction_T_min 0.34785
_exptl_absorpt_correction_type multi-scan
_exptl_absorpt_process_details
;
CrysAlisPro 1.171.38.46 (Rigaku Oxford Diffraction, 2015)
Empirical absorption correction using spherical harmonics,
 implemented in SCALE3 ABSPACK scaling algorithm.
;
_exptl_crystal_colour colourless
_exptl_crystal_colour_primary colourless
_exptl_crystal_density_diffrn 1.554
_exptl_crystal_description plate
_exptl_crystal_F_000 1952
_exptl_crystal_size_max 0.4
_exptl_crystal_size_mid 0.3
_exptl_crystal_size_min 0.1
_refine_diff_density_max 0.522
_refine_diff_density_min -0.489
_refine_diff_density_rms 0.069
_refine_ls_extinction_method none
_refine_ls_goodness_of_fit_ref 1.062
_refine_ls_hydrogen_treatment constr
_refine_ls_matrix_type full
_refine_ls_number_parameters 280
_refine_ls_number_reflns 3836
_refine_ls_number_restraints 0
_refine_ls_restrained_S_all 1.062
_refine_ls_R_factor_all 0.0447
_refine_ls_R_factor_gt 0.0431
_refine_ls_shift/su_max 0.001
_refine_ls_shift/su_mean 0.000
_refine_ls_structure_factor_coef Fsqd
_refine_ls_weighting_details 'w=1/[\s^2^(Fo^2^)+(0.0784P)^2^+1.9697P] where P=(Fo^2^+2Fc^2^)/3'
_refine_ls_weighting_scheme calc
_refine_ls_wR_factor_gt 0.1201
_refine_ls_wR_factor_ref 0.1219
_reflns_Friedel_coverage 0.000
_reflns_number_gt 3618
_reflns_number_total 3836
_reflns_threshold_expression 'I > 2\s(I)'
_cod_data_source_file c7cc09128a2.cif
_cod_data_source_block xmji84
_cod_depositor_comments 'Adding full bibliography for 7121036--7121038.cif.'
_cod_database_code 7121036
_shelxl_version_number 2014/6
_chemical_oxdiff_formula 'C20 H15 P1 O3 S1 F6'
_shelx_space_group_comment
;
The symmetry employed for this shelxl refinement is uniquely defined
by the following loop, which should always be used as a source of
symmetry information in preference to the above space-group names.
They are only intended as comments.
;
_reflns_odcompleteness_completeness 91.07
_reflns_odcompleteness_iscentric 1
_reflns_odcompleteness_theta 74.10
_olex2_refinement_description
;
1. Fixed Uiso
 At 1.2 times of:
  All C(H) groups
2.a Aromatic/amide H refined with riding coordinates:
 C00D(H00D), C00H(H00H), C00I(H00I), C00J(H00J), C00K(H00K), C00L(H00L),
 C00M(H00M), C00N(H00N), C00O(H00O), C00P(H00P), C00Q(H00Q), C00R(H00R),
 C00S(H00S), C00T(H00T), C00V(H00V)
;
_olex2_submission_special_instructions 'No special instructions were received'
_oxdiff_exptl_absorpt_empirical_details
;
Empirical correction (ABSPACK) includes:
- Absorption correction using spherical harmonics
- Frame scaling
- Detector area scaling
;
_oxdiff_exptl_absorpt_empirical_full_max 2.634
_oxdiff_exptl_absorpt_empirical_full_min 0.480

loop_
_space_group_symop_operation_xyz
'x, y, z'
'-x+1/2, -y, z+1/2'
'-x, y+1/2, -z+1/2'
'x+1/2, -y+1/2, -z'
'-x, -y, -z'
'x-1/2, y, -z-1/2'
'x, -y-1/2, z-1/2'
'-x-1/2, y-1/2, z'

loop_
_atom_site_label
_atom_site_type_symbol
_atom_site_fract_x
_atom_site_fract_y
_atom_site_fract_z
_atom_site_U_iso_or_equiv
_atom_site_adp_type
_atom_site_occupancy
_atom_site_site_symmetry_order
_atom_site_calc_flag
_atom_site_refinement_flags_posn
P001 P 0.36823(2) 0.47974(5) 0.60871(2) 0.02134(15) Uani 1 1 d .
S002 S 0.38369(2) 0.77863(6) 0.88386(2) 0.03006(16) Uani 1 1 d .
F003 F 0.28532(5) 0.69207(13) 0.57611(5) 0.0363(3) Uani 1 1 d .
F004 F 0.24829(5) 0.50157(14) 0.62981(6) 0.0390(3) Uani 1 1 d .
F005 F 0.30152(5) 0.68836(14) 0.67065(5) 0.0398(3) Uani 1 1 d .
O006 O 0.41498(7) 0.92980(19) 0.88446(6) 0.0413(4) Uani 1 1 d .
O007 O 0.34169(8) 0.75303(18) 0.93230(7) 0.0438(4) Uani 1 1 d .
F008 F 0.30128(8) 0.6600(2) 0.81187(8) 0.0724(5) Uani 1 1 d .
F009 F 0.36506(9) 0.8213(2) 0.76984(7) 0.0720(5) Uani 1 1 d .
F00A F 0.29405(7) 0.9131(2) 0.82560(8) 0.0747(5) Uani 1 1 d .
O00B O 0.42161(8) 0.6446(2) 0.86953(9) 0.0592(5) Uani 1 1 d .
C00C C 0.35111(8) 0.3422(2) 0.55066(8) 0.0239(4) Uani 1 1 d .
C00D C 0.44754(8) 0.6338(2) 0.53218(8) 0.0270(4) Uani 1 1 d .
H00D H 0.4356 0.5602 0.5033 0.032 Uiso 1 1 calc R
C00E C 0.42339(7) 0.6271(2) 0.58933(8) 0.0234(4) Uani 1 1 d .
C00F C 0.29648(8) 0.5970(2) 0.62221(8) 0.0273(4) Uani 1 1 d .
C00G C 0.38765(8) 0.3806(2) 0.67585(8) 0.0265(4) Uani 1 1 d .
C00H C 0.36259(8) 0.1793(2) 0.55913(9) 0.0279(4) Uani 1 1 d .
H00H H 0.3794 0.1429 0.5947 0.033 Uiso 1 1 calc R
C00I C 0.32566(9) 0.3974(2) 0.49719(8) 0.0293(4) Uani 1 1 d .
H00I H 0.3183 0.5060 0.4915 0.035 Uiso 1 1 calc R
C00J C 0.34858(9) 0.0722(2) 0.51384(9) 0.0338(4) Uani 1 1 d .
H00J H 0.3565 -0.0363 0.5189 0.041 Uiso 1 1 calc R
C00K C 0.44811(9) 0.3313(3) 0.68178(9) 0.0336(4) Uani 1 1 d .
H00K H 0.4771 0.3610 0.6536 0.040 Uiso 1 1 calc R
C00L C 0.44052(9) 0.7384(2) 0.63288(9) 0.0326(4) Uani 1 1 d .
H00L H 0.4237 0.7338 0.6709 0.039 Uiso 1 1 calc R
C00M C 0.48989(9) 0.7522(2) 0.51884(9) 0.0329(4) Uani 1 1 d .
H00M H 0.5066 0.7579 0.4808 0.039 Uiso 1 1 calc R
C00N C 0.32302(9) 0.1257(3) 0.46161(9) 0.0366(5) Uani 1 1 d .
H00N H 0.3133 0.0528 0.4318 0.044 Uiso 1 1 calc R
C00O C 0.50738(8) 0.8616(2) 0.56177(9) 0.0327(4) Uani 1 1 d .
H00O H 0.5359 0.9401 0.5524 0.039 Uiso 1 1 calc R
C00P C 0.31163(10) 0.2875(3) 0.45299(9) 0.0362(5) Uani 1 1 d .
H00P H 0.2945 0.3224 0.4174 0.043 Uiso 1 1 calc R
C00Q C 0.48287(10) 0.8555(3) 0.61850(9) 0.0362(5) Uani 1 1 d .
H00Q H 0.4948 0.9300 0.6470 0.043 Uiso 1 1 calc R
C00R C 0.34449(10) 0.3400(3) 0.71900(10) 0.0395(5) Uani 1 1 d .
H00R H 0.3042 0.3734 0.7151 0.047 Uiso 1 1 calc R
C00S C 0.46448(10) 0.2371(3) 0.73036(10) 0.0425(5) Uani 1 1 d .
H00S H 0.5044 0.2004 0.7340 0.051 Uiso 1 1 calc R
C00T C 0.42182(12) 0.1979(3) 0.77310(11) 0.0487(6) Uani 1 1 d .
H00T H 0.4333 0.1364 0.8058 0.058 Uiso 1 1 calc R
C00U C 0.33363(11) 0.7935(3) 0.81959(10) 0.0436(5) Uani 1 1 d .
C00V C 0.36241(12) 0.2494(3) 0.76765(11) 0.0513(6) Uani 1 1 d .
H00V H 0.3340 0.2231 0.7969 0.062 Uiso 1 1 calc R

loop_
_atom_site_aniso_label
_atom_site_aniso_U_11
_atom_site_aniso_U_22
_atom_site_aniso_U_33
_atom_site_aniso_U_23
_atom_site_aniso_U_13
_atom_site_aniso_U_12
P001 0.0174(2) 0.0215(3) 0.0251(3) 0.00072(15) -0.00112(15) -0.00101(15)
S002 0.0301(3) 0.0290(3) 0.0311(3) 0.00395(16) -0.00001(17) 0.00216(18)
F003 0.0343(6) 0.0320(6) 0.0426(7) 0.0035(5) -0.0072(5) 0.0086(5)
F004 0.0200(6) 0.0407(7) 0.0564(8) -0.0006(5) 0.0024(5) -0.0023(5)
F005 0.0376(6) 0.0419(7) 0.0398(7) -0.0152(5) -0.0028(5) 0.0080(5)
O006 0.0457(9) 0.0423(9) 0.0360(8) 0.0041(6) -0.0011(6) -0.0150(7)
O007 0.0549(10) 0.0391(9) 0.0373(9) 0.0041(6) 0.0096(7) -0.0098(7)
F008 0.0726(11) 0.0727(11) 0.0718(11) -0.0119(8) -0.0175(8) -0.0336(9)
F009 0.0906(12) 0.0954(13) 0.0301(8) 0.0024(7) -0.0053(7) -0.0243(10)
F00A 0.0529(9) 0.0733(12) 0.0980(13) 0.0173(10) -0.0245(9) 0.0206(8)
O00B 0.0524(10) 0.0470(10) 0.0781(13) 0.0069(9) 0.0080(9) 0.0240(8)
C00C 0.0179(7) 0.0243(9) 0.0295(10) -0.0013(6) 0.0019(6) -0.0030(6)
C00D 0.0250(8) 0.0255(9) 0.0304(10) -0.0005(7) 0.0000(7) 0.0003(7)
C00E 0.0197(8) 0.0223(9) 0.0280(10) 0.0024(6) -0.0035(6) -0.0024(6)
C00F 0.0233(9) 0.0268(9) 0.0316(10) -0.0042(7) -0.0030(7) 0.0018(7)
C00G 0.0255(9) 0.0262(9) 0.0277(10) 0.0036(7) -0.0013(7) -0.0043(7)
C00H 0.0235(9) 0.0271(10) 0.0331(11) 0.0024(7) 0.0037(7) 0.0002(7)
C00I 0.0300(9) 0.0254(10) 0.0325(10) 0.0003(7) -0.0018(7) -0.0012(7)
C00J 0.0330(10) 0.0228(9) 0.0455(12) -0.0059(8) 0.0103(8) -0.0030(8)
C00K 0.0271(9) 0.0403(11) 0.0333(11) 0.0077(8) -0.0038(8) -0.0011(8)
C00L 0.0337(10) 0.0380(11) 0.0261(10) 0.0011(8) -0.0015(7) -0.0107(8)
C00M 0.0290(9) 0.0345(10) 0.0350(11) 0.0047(8) 0.0064(8) -0.0026(8)
C00N 0.0340(10) 0.0357(11) 0.0399(12) -0.0131(8) 0.0042(8) -0.0045(8)
C00O 0.0260(9) 0.0271(10) 0.0450(12) 0.0068(8) -0.0021(8) -0.0073(7)
C00P 0.0390(11) 0.0397(12) 0.0301(11) -0.0041(8) -0.0048(8) -0.0036(9)
C00Q 0.0379(11) 0.0320(11) 0.0387(12) -0.0007(8) -0.0076(8) -0.0119(9)
C00R 0.0309(10) 0.0497(13) 0.0378(12) 0.0123(9) 0.0033(8) -0.0044(9)
C00S 0.0367(11) 0.0487(13) 0.0423(13) 0.0128(9) -0.0139(9) 0.0008(9)
C00T 0.0570(14) 0.0482(14) 0.0409(13) 0.0206(10) -0.0164(11) -0.0124(11)
C00U 0.0439(12) 0.0459(13) 0.0410(13) 0.0020(9) -0.0074(10) -0.0060(10)
C00V 0.0512(14) 0.0635(16) 0.0393(14) 0.0223(11) 0.0038(10) -0.0144(12)

loop_
_atom_type_symbol
_atom_type_description
_atom_type_scat_dispersion_real
_atom_type_scat_dispersion_imag
_atom_type_scat_source
C C 0.0181 0.0091 'International Tables Vol C Tables 4.2.6.8 and 6.1.1.4'
H H 0.0000 0.0000 'International Tables Vol C Tables 4.2.6.8 and 6.1.1.4'
O O 0.0492 0.0322 'International Tables Vol C Tables 4.2.6.8 and 6.1.1.4'
F F 0.0727 0.0534 'International Tables Vol C Tables 4.2.6.8 and 6.1.1.4'
P P 0.2955 0.4335 'International Tables Vol C Tables 4.2.6.8 and 6.1.1.4'
S S 0.3331 0.5567 'International Tables Vol C Tables 4.2.6.8 and 6.1.1.4'

loop_
_geom_angle_atom_site_label_1
_geom_angle_atom_site_label_2
_geom_angle_atom_site_label_3
_geom_angle
C00C P001 C00E 114.30(8)
C00C P001 C00F 106.20(8)
C00E P001 C00F 104.31(8)
C00G P001 C00C 111.84(9)
C00G P001 C00E 111.61(8)
C00G P001 C00F 107.93(9)
O006 S002 O007 115.35(9)
O006 S002 C00U 103.63(10)
O007 S002 C00U 102.94(11)
O00B S002 O006 114.37(11)
O00B S002 O007 115.12(10)
O00B S002 C00U 103.03(12)
C00H C00C P001 119.49(14)
C00H C00C C00I 120.59(17)
C00I C00C P001 119.92(14)
C00E C00D H00D 120.6
C00E C00D C00M 118.82(17)
C00M C00D H00D 120.6
C00D C00E P001 120.82(14)
C00D C00E C00L 121.09(16)
C00L C00E P001 118.08(14)
F003 C00F P001 109.92(12)
F003 C00F F004 108.16(14)
F003 C00F F005 107.97(15)
F004 C00F P001 111.82(12)
F005 C00F P001 111.17(12)
F005 C00F F004 107.66(15)
C00K C00G P001 116.60(14)
C00K C00G C00R 120.41(18)
C00R C00G P001 122.76(15)
C00C C00H H00H 120.4
C00J C00H C00C 119.21(18)
C00J C00H H00H 120.4
C00C C00I H00I 120.6
C00P C00I C00C 118.88(17)
C00P C00I H00I 120.6
C00H C00J H00J 119.8
C00N C00J C00H 120.37(19)
C00N C00J H00J 119.8
C00G C00K H00K 120.4
C00S C00K C00G 119.14(19)
C00S C00K H00K 120.4
C00E C00L H00L 120.5
C00Q C00L C00E 119.03(19)
C00Q C00L H00L 120.5
C00D C00M H00M 119.8
C00O C00M C00D 120.38(18)
C00O C00M H00M 119.8
C00J C00N H00N 119.7
C00J C00N C00P 120.59(18)
C00P C00N H00N 119.7
C00M C00O H00O 119.7
C00M C00O C00Q 120.68(17)
C00Q C00O H00O 119.7
C00I C00P C00N 120.35(19)
C00I C00P H00P 119.8
C00N C00P H00P 119.8
C00L C00Q H00Q 120.0
C00O C00Q C00L 119.99(19)
C00O C00Q H00Q 120.0
C00G C00R H00R 120.4
C00V C00R C00G 119.2(2)
C00V C00R H00R 120.4
C00K C00S H00S 119.8
C00T C00S C00K 120.3(2)
C00T C00S H00S 119.8
C00S C00T H00T 119.8
C00V C00T C00S 120.3(2)
C00V C00T H00T 119.8
F008 C00U S002 111.55(17)
F008 C00U F009 108.2(2)
F009 C00U S002 111.43(16)
F00A C00U S002 111.37(17)
F00A C00U F008 107.2(2)
F00A C00U F009 106.9(2)
C00R C00V H00V 119.7
C00T C00V C00R 120.6(2)
C00T C00V H00V 119.7

loop_
_geom_bond_atom_site_label_1
_geom_bond_atom_site_label_2
_geom_bond_distance
P001 C00C 1.7771(18)
P001 C00E 1.7792(17)
P001 C00F 1.8767(19)
P001 C00G 1.7712(19)
S002 O006 1.4370(16)
S002 O007 1.4401(16)
S002 O00B 1.4309(17)
S002 C00U 1.816(2)
F003 C00F 1.327(2)
F004 C00F 1.334(2)
F005 C00F 1.333(2)
F008 C00U 1.332(3)
F009 C00U 1.332(3)
F00A C00U 1.330(3)
C00C C00H 1.397(3)
C00C C00I 1.401(3)
C00D H00D 0.9300
C00D C00E 1.388(3)
C00D C00M 1.389(3)
C00E C00L 1.400(3)
C00G C00K 1.393(3)
C00G C00R 1.395(3)
C00H H00H 0.9300
C00H C00J 1.388(3)
C00I H00I 0.9300
C00I C00P 1.386(3)
C00J H00J 0.9300
C00J C00N 1.374(3)
C00K H00K 0.9300
C00K C00S 1.392(3)
C00L H00L 0.9300
C00L C00Q 1.387(3)
C00M H00M 0.9300
C00M C00O 1.382(3)
C00N H00N 0.9300
C00N C00P 1.388(3)
C00O H00O 0.9300
C00O C00Q 1.383(3)
C00P H00P 0.9300
C00Q H00Q 0.9300
C00R H00R 0.9300
C00R C00V 1.386(3)
C00S H00S 0.9300
C00S C00T 1.379(3)
C00T H00T 0.9300
C00T C00V 1.376(4)
C00V H00V 0.9300
